data_1559669
loop_
_publ_author_name
'Zhang, Jian'
'Xie, Zuowei'

_publ_section_title
;
 Tri-insertion with dearomatization of terminal arylalkynes using a
 carborane based frustrated Lewis pair template.
;
_journal_issue 5
_journal_name_full 'Chemical science'
_journal_page_first 1745
_journal_page_last 1749
_journal_paper_doi 10.1039/d0sc05755j
_journal_volume 12
_journal_year 2020
_chemical_formula_sum 'C54 H65 B11 N O2 P'
_chemical_formula_weight 909.95
_space_group_IT_number 2
_space_group_name_Hall '-P 1'
_space_group_name_H-M_alt 'P -1'
_symmetry_cell_setting triclinic
_symmetry_space_group_name_H-M 'P -1'
_atom_sites_solution_hydrogens geom
_atom_sites_solution_primary direct
_atom_sites_solution_secondary difmap
_audit_creation_method SHELXL-97
_audit_update_record
;
2020-09-02 deposited with the CCDC.	2020-11-27 downloaded from the CCDC.
;
_cell_angle_alpha 91.902(3)
_cell_angle_beta 112.387(3)
_cell_angle_gamma 107.918(3)
_cell_formula_units_Z 2
_cell_length_a 13.061(2)
_cell_length_b 13.363(3)
_cell_length_c 17.006(3)
_cell_measurement_reflns_used 997
_cell_measurement_temperature 173(2)
_cell_measurement_theta_max 15
_cell_measurement_theta_min 15
_cell_volume 2572.9(8)
_computing_cell_refinement 'BRUKER KAPPA APEXII DUO DIFFRACTOMETER'
_computing_data_collection 'BRUKER KAPPA APEXII DUO DIFFRACTOMETER'
_computing_data_reduction 'BRUKER KAPPA APEXII DUO DIFFRACTOMETER'
_computing_molecular_graphics 'SIEMENS SHELXTL'
_computing_publication_material 'SIEMENS SHELXTL'
_computing_structure_refinement 'SHELXL-97 (Sheldrick, 2008)'
_computing_structure_solution 'SHELXS-97 (Sheldrick, 2008)'
_diffrn_ambient_temperature 173(2)
_diffrn_measured_fraction_theta_full 0.971
_diffrn_measured_fraction_theta_max 0.971
_diffrn_measurement_device_type 'BRUKER KAPPA APEXII DUO DIFFRACTOMETER'
_diffrn_measurement_method 'PHI & OMEGA SCAN'
_diffrn_radiation_monochromator graphite
_diffrn_radiation_source 'fine-focus sealed tube'
_diffrn_radiation_type MoK\a
_diffrn_radiation_wavelength 0.71073
_diffrn_reflns_av_R_equivalents 0.1190
_diffrn_reflns_av_sigmaI/netI 0.1168
_diffrn_reflns_limit_h_max 15
_diffrn_reflns_limit_h_min -15
_diffrn_reflns_limit_k_max 16
_diffrn_reflns_limit_k_min -16
_diffrn_reflns_limit_l_max 20
_diffrn_reflns_limit_l_min -20
_diffrn_reflns_number 33275
_diffrn_reflns_theta_full 25.25
_diffrn_reflns_theta_max 25.25
_diffrn_reflns_theta_min 1.31
_exptl_absorpt_coefficient_mu 0.096
_exptl_absorpt_correction_T_max 0.6994
_exptl_absorpt_correction_T_min 0.5801
_exptl_absorpt_correction_type multi-scan
_exptl_crystal_colour colourless
_exptl_crystal_density_diffrn 1.175
_exptl_crystal_density_method 'not measured'
_exptl_crystal_description block
_exptl_crystal_F_000 964
_exptl_crystal_size_max 0.50
_exptl_crystal_size_mid 0.40
_exptl_crystal_size_min 0.30
_refine_diff_density_max 0.506
_refine_diff_density_min -0.369
_refine_diff_density_rms 0.072
_refine_ls_extinction_method none
_refine_ls_goodness_of_fit_ref 1.016
_refine_ls_hydrogen_treatment riding
_refine_ls_matrix_type full
_refine_ls_number_parameters 622
_refine_ls_number_reflns 9054
_refine_ls_number_restraints 1
_refine_ls_restrained_S_all 1.017
_refine_ls_R_factor_all 0.1132
_refine_ls_R_factor_gt 0.0694
_refine_ls_shift/su_max 0.000
_refine_ls_shift/su_mean 0.000
_refine_ls_structure_factor_coef Fsqd
_refine_ls_weighting_details 'calc w=1/[\s^2^(Fo^2^)+(0.1010P)^2^+0.8424P] where P=(Fo^2^+2Fc^2^)/3'
_refine_ls_weighting_scheme calc
_refine_ls_wR_factor_gt 0.1709
_refine_ls_wR_factor_ref 0.2048
_reflns_number_gt 5887
_reflns_number_total 9054
_reflns_threshold_expression >2sigma(I)
_cod_data_source_file d0sc05755j2.cif
_cod_data_source_block 3-Ph
_cod_depositor_comments
;
The following automatic conversions were performed:

data item '_symmetry_cell_setting' value 'Triclinic' was changed to
'triclinic' in accordance with the
/home/data/users/saulius/crontab/automatic-downloads/rss-feeds/RSC/lib/dictionaries/cif_core.dic
dictionary named 'cif_core.dic' version 2.4.2 last updated on
2011-04-26.

Automatic conversion script
Id: cif_fix_values 7556 2019-12-06 15:28:31Z antanas 

 Adding full bibliography for 1559665--1559672.cif.

 Adding full bibliography for 1559665--1559672.cif.
;
_cod_original_sg_symbol_H-M P-1
_cod_database_code 1559669

loop_
_symmetry_equiv_pos_as_xyz
'x, y, z'
'-x, -y, -z'

loop_
_atom_site_label
_atom_site_type_symbol
_atom_site_fract_x
_atom_site_fract_y
_atom_site_fract_z
_atom_site_U_iso_or_equiv
_atom_site_adp_type
_atom_site_occupancy
_atom_site_symmetry_multiplicity
_atom_site_calc_flag
_atom_site_refinement_flags
_atom_site_disorder_assembly
_atom_site_disorder_group
P1 P 0.62467(7) 0.89824(6) 0.29001(5) 0.0173(2) Uani 1 1 d . . .
N1 N 0.0421(2) 0.6486(2) 0.10573(16) 0.0270(6) Uani 1 1 d . . .
C1 C 0.7432(3) 1.0274(2) 0.34035(18) 0.0178(6) Uani 1 1 d . . .
C2 C 0.7632(3) 1.1192(2) 0.27534(18) 0.0183(6) Uani 1 1 d . . .
C11 C 0.6803(3) 0.7980(2) 0.26749(19) 0.0201(7) Uani 1 1 d . . .
C12 C 0.7622(3) 0.7650(3) 0.3311(2) 0.0266(7) Uani 1 1 d . . .
H12A H 0.7962 0.7996 0.3895 0.032 Uiso 1 1 calc R . .
C13 C 0.7941(3) 0.6813(3) 0.3088(2) 0.0318(8) Uani 1 1 d . . .
H13A H 0.8503 0.6591 0.3520 0.038 Uiso 1 1 calc R . .
C14 C 0.7442(3) 0.6307(3) 0.2241(2) 0.0347(8) Uani 1 1 d . . .
H14A H 0.7647 0.5727 0.2093 0.042 Uiso 1 1 calc R . .
C15 C 0.6652(3) 0.6638(3) 0.1615(2) 0.0351(9) Uani 1 1 d . . .
H15A H 0.6325 0.6293 0.1032 0.042 Uiso 1 1 calc R . .
C16 C 0.6321(3) 0.7468(2) 0.1817(2) 0.0247(7) Uani 1 1 d . . .
H16A H 0.5771 0.7690 0.1376 0.030 Uiso 1 1 calc R . .
C17 C 0.5569(3) 0.8621(2) 0.36413(19) 0.0211(7) Uani 1 1 d . . .
C18 C 0.5878(3) 0.7962(3) 0.4236(2) 0.0316(8) Uani 1 1 d . . .
H18A H 0.6448 0.7654 0.4247 0.038 Uiso 1 1 calc R . .
C19 C 0.5353(4) 0.7754(3) 0.4811(2) 0.0411(10) Uani 1 1 d . . .
H19A H 0.5568 0.7307 0.5220 0.049 Uiso 1 1 calc R . .
C20 C 0.4522(4) 0.8195(3) 0.4792(2) 0.0417(10) Uani 1 1 d . . .
H20A H 0.4169 0.8052 0.5192 0.050 Uiso 1 1 calc R . .
C21 C 0.4198(3) 0.8836(3) 0.4202(2) 0.0334(8) Uani 1 1 d . . .
H21A H 0.3615 0.9128 0.4189 0.040 Uiso 1 1 calc R . .
C22 C 0.4717(3) 0.9060(3) 0.3628(2) 0.0254(7) Uani 1 1 d . . .
H22A H 0.4498 0.9511 0.3224 0.030 Uiso 1 1 calc R . .
C23 C 0.6437(3) 1.1887(2) 0.13113(18) 0.0208(7) Uani 1 1 d . . .
C24 C 0.6713(3) 1.2342(2) 0.06588(19) 0.0246(7) Uani 1 1 d . . .
H24A H 0.7136 1.2059 0.0421 0.030 Uiso 1 1 calc R . .
C25 C 0.6386(3) 1.3201(3) 0.0344(2) 0.0324(8) Uani 1 1 d . . .
H25A H 0.6587 1.3488 -0.0103 0.039 Uiso 1 1 calc R . .
C26 C 0.5779(3) 1.3630(3) 0.0676(2) 0.0364(9) Uani 1 1 d . . .
H26A H 0.5572 1.4223 0.0471 0.044 Uiso 1 1 calc R . .
C27 C 0.5473(3) 1.3190(3) 0.1312(2) 0.0362(9) Uani 1 1 d . . .
H27A H 0.5054 1.3483 0.1549 0.043 Uiso 1 1 calc R . .
C28 C 0.5773(3) 1.2327(3) 0.1604(2) 0.0293(8) Uani 1 1 d . . .
H28A H 0.5519 1.2016 0.2022 0.035 Uiso 1 1 calc R . .
C29 C 0.7396(3) 1.0405(2) 0.11381(18) 0.0201(7) Uani 1 1 d . . .
C30 C 0.6836(3) 0.9413(3) 0.0589(2) 0.0269(7) Uani 1 1 d . . .
H30A H 0.6070 0.8986 0.0528 0.032 Uiso 1 1 calc R . .
C31 C 0.7356(3) 0.9031(3) 0.0129(2) 0.0370(9) Uani 1 1 d . . .
H31A H 0.6942 0.8354 -0.0237 0.044 Uiso 1 1 calc R . .
C32 C 0.8462(3) 0.9616(3) 0.0197(2) 0.0362(9) Uani 1 1 d . . .
H32A H 0.8828 0.9342 -0.0102 0.043 Uiso 1 1 calc R . .
C33 C 0.9032(3) 1.0617(3) 0.0711(2) 0.0329(8) Uani 1 1 d . . .
H33A H 0.9789 1.1043 0.0755 0.039 Uiso 1 1 calc R . .
C34 C 0.8504(3) 1.0996(3) 0.1161(2) 0.0279(8) Uani 1 1 d . . .
H34A H 0.8909 1.1689 0.1501 0.033 Uiso 1 1 calc R . .
C41 C 0.5531(3) 0.9929(2) 0.15023(18) 0.0201(7) Uani 1 1 d . . .
H41A H 0.4905 0.9942 0.0986 0.024 Uiso 1 1 calc R . .
C42 C 0.5177(3) 0.9146(2) 0.19211(18) 0.0178(6) Uani 1 1 d . . .
C43 C 0.3940(3) 0.8400(2) 0.16372(18) 0.0192(7) Uani 1 1 d . . .
C44 C 0.3016(3) 0.8779(2) 0.12542(18) 0.0221(7) Uani 1 1 d . . .
H44A H 0.3185 0.9487 0.1135 0.026 Uiso 1 1 calc R . .
C45 C 0.1858(3) 0.8147(3) 0.10431(19) 0.0235(7) Uani 1 1 d . . .
H45A H 0.1241 0.8423 0.0784 0.028 Uiso 1 1 calc R . .
C46 C 0.1598(3) 0.7115(3) 0.12085(19) 0.0237(7) Uani 1 1 d . . .
C47 C 0.2507(3) 0.6710(3) 0.1560(2) 0.0261(7) Uani 1 1 d . . .
H47A H 0.2332 0.5990 0.1648 0.031 Uiso 1 1 calc R . .
C48 C 0.3658(3) 0.7348(3) 0.17787(19) 0.0248(7) Uani 1 1 d . . .
H48A H 0.4272 0.7066 0.2031 0.030 Uiso 1 1 calc R . .
C101 C -0.0517(3) 0.6433(2) 0.02627(19) 0.0242(7) Uani 1 1 d . . .
C102 C -0.0342(3) 0.6437(3) -0.0490(2) 0.0339(8) Uani 1 1 d . . .
H10A H 0.0404 0.6470 -0.0473 0.041 Uiso 1 1 calc R . .
C103 C -0.1244(3) 0.6394(3) -0.1268(2) 0.0427(10) Uani 1 1 d . . .
H10B H -0.1109 0.6409 -0.1778 0.051 Uiso 1 1 calc R . .
C104 C -0.2335(4) 0.6330(3) -0.1312(3) 0.0471(10) Uani 1 1 d . . .
H10C H -0.2958 0.6288 -0.1850 0.057 Uiso 1 1 calc R . .
C105 C -0.2508(3) 0.6328(3) -0.0561(3) 0.0500(11) Uani 1 1 d . . .
H10D H -0.3259 0.6287 -0.0585 0.060 Uiso 1 1 calc R . .
C106 C -0.1608(3) 0.6385(3) 0.0227(2) 0.0371(9) Uani 1 1 d . . .
H10E H -0.1739 0.6391 0.0739 0.045 Uiso 1 1 calc R . .
C107 C 0.0218(3) 0.5995(2) 0.17374(19) 0.0224(7) Uani 1 1 d . . .
C108 C -0.0682(3) 0.5036(3) 0.1570(2) 0.0277(8) Uani 1 1 d . . .
H10F H -0.1175 0.4694 0.0990 0.033 Uiso 1 1 calc R . .
C109 C -0.0876(3) 0.4564(3) 0.2237(2) 0.0307(8) Uani 1 1 d . . .
H10G H -0.1503 0.3905 0.2112 0.037 Uiso 1 1 calc R . .
C110 C -0.0167(3) 0.5045(3) 0.3078(2) 0.0359(9) Uani 1 1 d . . .
H11A H -0.0301 0.4723 0.3536 0.043 Uiso 1 1 calc R . .
C111 C 0.0742(3) 0.5998(3) 0.3252(2) 0.0383(9) Uani 1 1 d . . .
H11B H 0.1239 0.6329 0.3834 0.046 Uiso 1 1 calc R . .
C112 C 0.0940(3) 0.6479(3) 0.2593(2) 0.0322(8) Uani 1 1 d . . .
H11C H 0.1568 0.7138 0.2723 0.039 Uiso 1 1 calc R . .
C201 C 0.3819(5) 0.5737(4) 0.6213(4) 0.0774(15) Uani 1 1 d . . .
H20B H 0.3110 0.5268 0.6261 0.116 Uiso 1 1 calc R . .
H20C H 0.3597 0.5958 0.5646 0.116 Uiso 1 1 calc R . .
H20D H 0.4199 0.6369 0.6666 0.116 Uiso 1 1 calc R . .
C202 C 0.4656(5) 0.5151(4) 0.6314(3) 0.0661(13) Uani 1 1 d . . .
H20E H 0.4878 0.4920 0.6884 0.079 Uiso 1 1 calc R . .
H20F H 0.4274 0.4508 0.5861 0.079 Uiso 1 1 calc R . .
C203 C 0.6494(5) 0.5326(4) 0.6256(3) 0.0638(13) Uani 1 1 d . . .
H20G H 0.6114 0.4728 0.5765 0.077 Uiso 1 1 calc R . .
H20H H 0.6749 0.5036 0.6798 0.077 Uiso 1 1 calc R . .
C204 C 0.7539(4) 0.6129(5) 0.6194(3) 0.0776(15) Uani 1 1 d . . .
H20I H 0.8108 0.5787 0.6202 0.116 Uiso 1 1 calc R . .
H20J H 0.7914 0.6716 0.6684 0.116 Uiso 1 1 calc R . .
H20K H 0.7281 0.6409 0.5654 0.116 Uiso 1 1 calc R . .
C205 C 0.6638(5) 0.8576(4) 0.7430(4) 0.0769(15) Uani 1 1 d . . .
H20L H 0.6675 0.7925 0.7671 0.115 Uiso 1 1 calc R . .
H20M H 0.5987 0.8387 0.6855 0.115 Uiso 1 1 calc R . .
H20N H 0.6506 0.9045 0.7808 0.115 Uiso 1 1 calc R . .
C206 C 0.7784(6) 0.9145(5) 0.7363(5) 0.112(2) Uani 1 1 d D . .
H20O H 0.8440 0.9322 0.7943 0.135 Uiso 1 1 calc R . .
H20P H 0.7922 0.8663 0.6990 0.135 Uiso 1 1 calc R . .
C207 C 0.8815(5) 1.0608(5) 0.6899(3) 0.0796(16) Uani 1 1 d . . .
H20Q H 0.8644 1.1131 0.6516 0.096 Uiso 1 1 calc R . .
H20R H 0.8991 1.0082 0.6595 0.096 Uiso 1 1 calc R . .
C208 C 0.9878(4) 1.1174(4) 0.7688(3) 0.0572(12) Uani 1 1 d . . .
H20S H 1.0538 1.1520 0.7534 0.086 Uiso 1 1 calc R . .
H20T H 1.0076 1.0663 0.8067 0.086 Uiso 1 1 calc R . .
H20U H 0.9727 1.1715 0.7988 0.086 Uiso 1 1 calc R . .
B3 B 0.6974(3) 1.1327(3) 0.3454(2) 0.0200(8) Uani 1 1 d . . .
H3 H 0.6026 1.1262 0.3212 0.024 Uiso 1 1 calc R . .
B4 B 0.7680(3) 1.0837(3) 0.4418(2) 0.0233(8) Uani 1 1 d . . .
H4 H 0.7204 1.0459 0.4817 0.028 Uiso 1 1 calc R . .
B5 B 0.8716(3) 1.0359(3) 0.4247(2) 0.0243(8) Uani 1 1 d . . .
H5 H 0.8919 0.9662 0.4531 0.029 Uiso 1 1 calc R . .
B6 B 0.8670(3) 1.0573(3) 0.3198(2) 0.0198(7) Uani 1 1 d . . .
H6 H 0.8837 1.0019 0.2792 0.024 Uiso 1 1 calc R . .
B7 B 0.8060(3) 1.2421(3) 0.3365(2) 0.0225(8) Uani 1 1 d . . .
H7 H 0.7839 1.3106 0.3070 0.027 Uiso 1 1 calc R . .
B8 B 0.8094(3) 1.2216(3) 0.4401(2) 0.0246(8) Uani 1 1 d . . .
H8 H 0.7892 1.2759 0.4791 0.030 Uiso 1 1 calc R . .
B9 B 0.9181(3) 1.1622(3) 0.4887(2) 0.0270(9) Uani 1 1 d . . .
H9 H 0.9709 1.1775 0.5602 0.032 Uiso 1 1 calc R . .
B10 B 0.9804(3) 1.1456(3) 0.4143(2) 0.0256(8) Uani 1 1 d . . .
H10 H 1.0742 1.1493 0.4364 0.031 Uiso 1 1 calc R . .
B11 B 0.9107(3) 1.1969(3) 0.3210(2) 0.0229(8) Uani 1 1 d . . .
H11 H 0.9587 1.2355 0.2815 0.028 Uiso 1 1 calc R . .
B12 B 0.9430(3) 1.2617(3) 0.4252(2) 0.0252(8) Uani 1 1 d . . .
H12 H 1.0121 1.3425 0.4549 0.030 Uiso 1 1 calc R . .
B13 B 0.6769(3) 1.0850(3) 0.1670(2) 0.0189(7) Uani 1 1 d . . .
O1 O 0.5682(3) 0.5837(2) 0.62427(18) 0.0563(8) Uani 1 1 d . . .
O2 O 0.7779(3) 1.0063(3) 0.7028(2) 0.0736(10) Uani 1 1 d D . .

loop_
_atom_site_aniso_label
_atom_site_aniso_U_11
_atom_site_aniso_U_22
_atom_site_aniso_U_33
_atom_site_aniso_U_23
_atom_site_aniso_U_13
_atom_site_aniso_U_12
P1 0.0159(4) 0.0186(4) 0.0183(4) 0.0058(3) 0.0077(3) 0.0061(3)
N1 0.0161(14) 0.0364(17) 0.0245(14) 0.0101(12) 0.0088(11) 0.0029(13)
C1 0.0169(15) 0.0193(16) 0.0177(15) 0.0053(12) 0.0085(12) 0.0049(13)
C2 0.0161(15) 0.0202(16) 0.0179(15) 0.0070(12) 0.0085(12) 0.0030(14)
C11 0.0186(16) 0.0177(16) 0.0254(16) 0.0042(12) 0.0108(13) 0.0060(14)
C12 0.0241(18) 0.0283(18) 0.0299(18) 0.0073(14) 0.0119(14) 0.0112(16)
C13 0.0256(18) 0.0305(19) 0.042(2) 0.0095(16) 0.0126(16) 0.0154(17)
C14 0.037(2) 0.0287(19) 0.045(2) 0.0043(16) 0.0201(18) 0.0170(18)
C15 0.037(2) 0.034(2) 0.034(2) -0.0013(15) 0.0151(17) 0.0124(18)
C16 0.0247(17) 0.0258(18) 0.0251(17) 0.0043(13) 0.0102(14) 0.0106(15)
C17 0.0210(16) 0.0210(17) 0.0213(16) 0.0030(12) 0.0107(13) 0.0049(14)
C18 0.035(2) 0.035(2) 0.036(2) 0.0162(16) 0.0211(16) 0.0174(18)
C19 0.053(2) 0.044(2) 0.040(2) 0.0236(18) 0.0303(19) 0.019(2)
C20 0.050(2) 0.051(2) 0.041(2) 0.0173(18) 0.0341(19) 0.019(2)
C21 0.0311(19) 0.040(2) 0.037(2) 0.0076(16) 0.0230(16) 0.0102(18)
C22 0.0228(17) 0.0290(18) 0.0243(17) 0.0071(14) 0.0096(14) 0.0087(15)
C23 0.0155(15) 0.0218(17) 0.0184(15) 0.0032(12) 0.0020(12) 0.0040(14)
C24 0.0289(18) 0.0244(17) 0.0196(16) 0.0053(13) 0.0095(14) 0.0084(15)
C25 0.038(2) 0.0256(18) 0.0252(18) 0.0100(14) 0.0082(15) 0.0047(17)
C26 0.038(2) 0.0264(19) 0.0313(19) 0.0061(15) -0.0019(16) 0.0132(17)
C27 0.037(2) 0.043(2) 0.0305(19) 0.0048(16) 0.0068(16) 0.0257(19)
C28 0.0257(18) 0.040(2) 0.0275(18) 0.0135(15) 0.0125(15) 0.0157(17)
C29 0.0201(16) 0.0238(17) 0.0166(15) 0.0090(12) 0.0075(13) 0.0075(14)
C30 0.0302(18) 0.0260(18) 0.0256(17) 0.0055(14) 0.0154(15) 0.0060(16)
C31 0.051(2) 0.033(2) 0.033(2) 0.0049(15) 0.0206(18) 0.0176(19)
C32 0.045(2) 0.048(2) 0.033(2) 0.0111(17) 0.0250(18) 0.028(2)
C33 0.0256(18) 0.051(2) 0.0287(18) 0.0125(17) 0.0161(15) 0.0156(18)
C34 0.0252(18) 0.0347(19) 0.0217(16) 0.0059(14) 0.0087(14) 0.0087(16)
C41 0.0195(16) 0.0250(17) 0.0175(15) 0.0048(12) 0.0068(13) 0.0106(14)
C42 0.0174(15) 0.0199(16) 0.0176(15) 0.0029(12) 0.0076(12) 0.0082(14)
C43 0.0187(16) 0.0219(16) 0.0182(15) 0.0038(12) 0.0090(13) 0.0069(14)
C44 0.0222(17) 0.0226(17) 0.0215(16) 0.0076(13) 0.0091(13) 0.0074(15)
C45 0.0185(16) 0.0296(18) 0.0263(17) 0.0113(14) 0.0102(13) 0.0116(15)
C46 0.0171(16) 0.0283(18) 0.0225(16) 0.0046(13) 0.0081(13) 0.0035(15)
C47 0.0232(17) 0.0234(17) 0.0298(18) 0.0073(14) 0.0099(14) 0.0064(15)
C48 0.0184(16) 0.0278(18) 0.0290(18) 0.0098(14) 0.0095(14) 0.0089(15)
C101 0.0208(17) 0.0214(17) 0.0241(17) 0.0045(13) 0.0050(14) 0.0044(15)
C102 0.0286(19) 0.039(2) 0.0307(19) 0.0021(15) 0.0121(16) 0.0071(17)
C103 0.043(2) 0.046(2) 0.0269(19) 0.0022(17) 0.0080(17) 0.008(2)
C104 0.040(2) 0.046(2) 0.039(2) 0.0081(18) -0.0034(18) 0.017(2)
C105 0.029(2) 0.064(3) 0.055(3) 0.013(2) 0.0069(19) 0.025(2)
C106 0.0273(19) 0.050(2) 0.039(2) 0.0137(17) 0.0144(16) 0.0188(19)
C107 0.0198(16) 0.0251(17) 0.0260(17) 0.0069(13) 0.0119(14) 0.0091(15)
C108 0.0215(17) 0.0289(19) 0.0295(18) 0.0050(14) 0.0099(14) 0.0055(16)
C109 0.0274(18) 0.0247(18) 0.041(2) 0.0111(15) 0.0179(16) 0.0056(16)
C110 0.043(2) 0.038(2) 0.034(2) 0.0183(17) 0.0214(17) 0.015(2)
C111 0.044(2) 0.040(2) 0.0256(19) 0.0036(16) 0.0112(17) 0.012(2)
C112 0.0301(19) 0.0288(19) 0.0307(19) 0.0022(15) 0.0108(15) 0.0035(17)
C201 0.080(4) 0.067(3) 0.098(4) 0.014(3) 0.055(3) 0.019(3)
C202 0.077(4) 0.054(3) 0.059(3) 0.015(2) 0.026(3) 0.013(3)
C203 0.081(4) 0.061(3) 0.055(3) 0.011(2) 0.021(3) 0.039(3)
C204 0.057(3) 0.099(4) 0.078(4) 0.016(3) 0.022(3) 0.036(3)
C205 0.071(4) 0.056(3) 0.100(4) 0.013(3) 0.032(3) 0.022(3)
C206 0.086(5) 0.101(5) 0.189(7) 0.065(5) 0.066(5) 0.069(4)
C207 0.075(4) 0.111(5) 0.063(3) 0.017(3) 0.042(3) 0.029(4)
C208 0.064(3) 0.062(3) 0.070(3) 0.024(2) 0.042(3) 0.033(3)
B3 0.0207(18) 0.0215(19) 0.0197(18) 0.0030(14) 0.0091(15) 0.0089(16)
B4 0.026(2) 0.0236(19) 0.0163(17) 0.0025(14) 0.0063(15) 0.0070(17)
B5 0.0174(18) 0.028(2) 0.0184(18) 0.0050(15) 0.0010(15) 0.0047(17)
B6 0.0148(17) 0.0251(19) 0.0199(17) 0.0079(14) 0.0077(14) 0.0065(16)
B7 0.0205(18) 0.0229(19) 0.0227(18) 0.0029(15) 0.0097(15) 0.0048(16)
B8 0.025(2) 0.0213(19) 0.0224(19) 0.0000(15) 0.0084(16) 0.0033(17)
B9 0.025(2) 0.030(2) 0.0187(18) 0.0059(15) 0.0055(16) 0.0040(18)
B10 0.0186(19) 0.030(2) 0.0226(19) 0.0065(16) 0.0038(15) 0.0068(17)
B11 0.0166(18) 0.025(2) 0.0253(19) 0.0063(15) 0.0079(15) 0.0060(16)
B12 0.0238(19) 0.023(2) 0.0213(18) 0.0014(15) 0.0062(15) 0.0024(17)
B13 0.0141(17) 0.0191(18) 0.0195(17) 0.0041(14) 0.0063(14) 0.0010(15)
O1 0.066(2) 0.0471(18) 0.0596(19) 0.0101(14) 0.0267(16) 0.0225(17)
O2 0.069(2) 0.094(3) 0.075(2) 0.025(2) 0.0392(19) 0.038(2)

loop_
_atom_type_symbol
_atom_type_description
_atom_type_scat_dispersion_real
_atom_type_scat_dispersion_imag
_atom_type_scat_source
C C 0.0033 0.0016 'International Tables Vol C Tables 4.2.6.8 and 6.1.1.4'
H H 0.0000 0.0000 'International Tables Vol C Tables 4.2.6.8 and 6.1.1.4'
B B 0.0013 0.0007 'International Tables Vol C Tables 4.2.6.8 and 6.1.1.4'
N N 0.0061 0.0033 'International Tables Vol C Tables 4.2.6.8 and 6.1.1.4'
P P 0.1023 0.0942 'International Tables Vol C Tables 4.2.6.8 and 6.1.1.4'
O O 0.0106 0.0060 'International Tables Vol C Tables 4.2.6.8 and 6.1.1.4'

loop_
_geom_angle_atom_site_label_1
_geom_angle_atom_site_label_2
_geom_angle_atom_site_label_3
_geom_angle
_geom_angle_site_symmetry_1
_geom_angle_site_symmetry_3
_geom_angle_publ_flag
C42 P1 C17 108.85(14) . . ?
C42 P1 C11 110.10(14) . . ?
C17 P1 C11 111.05(14) . . ?
C42 P1 C1 108.60(13) . . ?
C17 P1 C1 106.55(14) . . ?
C11 P1 C1 111.58(14) . . ?
C101 N1 C107 122.1(3) . . ?
C101 N1 C46 119.4(2) . . ?
C107 N1 C46 118.4(2) . . ?
B3 C1 C2 61.70(18) . . ?
B3 C1 B5 114.8(2) . . ?
C2 C1 B5 113.0(2) . . ?
B3 C1 B6 113.8(2) . . ?
C2 C1 B6 61.37(17) . . ?
B5 C1 B6 63.34(19) . . ?
B3 C1 B4 63.47(19) . . ?
C2 C1 B4 113.2(2) . . ?
B5 C1 B4 62.1(2) . . ?
B6 C1 B4 114.5(2) . . ?
B3 C1 P1 115.1(2) . . ?
C2 C1 P1 117.60(18) . . ?
B5 C1 P1 120.7(2) . . ?
B6 C1 P1 119.2(2) . . ?
B4 C1 P1 118.4(2) . . ?
C1 C2 B13 118.9(2) . . ?
C1 C2 B11 106.8(2) . . ?
B13 C2 B11 124.9(2) . . ?
C1 C2 B7 106.2(2) . . ?
B13 C2 B7 125.1(2) . . ?
B11 C2 B7 61.2(2) . . ?
C1 C2 B6 59.53(17) . . ?
B13 C2 B6 118.1(2) . . ?
B11 C2 B6 61.47(19) . . ?
B7 C2 B6 110.8(2) . . ?
C1 C2 B3 59.04(17) . . ?
B13 C2 B3 118.6(2) . . ?
B11 C2 B3 110.3(2) . . ?
B7 C2 B3 60.71(19) . . ?
B6 C2 B3 110.0(2) . . ?
C12 C11 C16 119.2(3) . . ?
C12 C11 P1 123.6(2) . . ?
C16 C11 P1 117.1(2) . . ?
C11 C12 C13 119.9(3) . . ?
C14 C13 C12 120.1(3) . . ?
C15 C14 C13 120.2(3) . . ?
C14 C15 C16 120.9(3) . . ?
C15 C16 C11 119.7(3) . . ?
C18 C17 C22 119.3(3) . . ?
C18 C17 P1 123.0(2) . . ?
C22 C17 P1 117.6(2) . . ?
C19 C18 C17 119.8(3) . . ?
C20 C19 C18 120.2(3) . . ?
C21 C20 C19 120.6(3) . . ?
C20 C21 C22 120.1(3) . . ?
C21 C22 C17 120.0(3) . . ?
C24 C23 C28 115.2(3) . . ?
C24 C23 B13 123.2(3) . . ?
C28 C23 B13 121.5(3) . . ?
C23 C24 C25 122.2(3) . . ?
C26 C25 C24 120.3(3) . . ?
C25 C26 C27 119.2(3) . . ?
C28 C27 C26 120.1(3) . . ?
C27 C28 C23 122.9(3) . . ?
C30 C29 C34 114.7(3) . . ?
C30 C29 B13 122.0(3) . . ?
C34 C29 B13 123.2(3) . . ?
C31 C30 C29 122.5(3) . . ?
C32 C31 C30 120.9(3) . . ?
C31 C32 C33 118.5(3) . . ?
C34 C33 C32 120.2(3) . . ?
C33 C34 C29 123.1(3) . . ?
C42 C41 B13 135.1(3) . . ?
C41 C42 C43 124.7(3) . . ?
C41 C42 P1 118.8(2) . . ?
C43 C42 P1 116.5(2) . . ?
C44 C43 C48 117.8(3) . . ?
C44 C43 C42 119.0(3) . . ?
C48 C43 C42 123.1(3) . . ?
C45 C44 C43 121.4(3) . . ?
C46 C45 C44 120.0(3) . . ?
C45 C46 C47 119.3(3) . . ?
C45 C46 N1 120.5(3) . . ?
C47 C46 N1 120.2(3) . . ?
C48 C47 C46 120.3(3) . . ?
C47 C48 C43 121.1(3) . . ?
C102 C101 C106 119.2(3) . . ?
C102 C101 N1 119.8(3) . . ?
C106 C101 N1 121.0(3) . . ?
C103 C102 C101 120.4(3) . . ?
C104 C103 C102 120.9(4) . . ?
C103 C104 C105 118.7(3) . . ?
C104 C105 C106 121.3(4) . . ?
C101 C106 C105 119.6(3) . . ?
C108 C107 C112 118.7(3) . . ?
C108 C107 N1 121.2(3) . . ?
C112 C107 N1 120.1(3) . . ?
C107 C108 C109 120.8(3) . . ?
C110 C109 C108 120.3(3) . . ?
C109 C110 C111 119.4(3) . . ?
C110 C111 C112 121.0(3) . . ?
C111 C112 C107 119.9(3) . . ?
O1 C202 C201 109.1(4) . . ?
O1 C203 C204 108.6(4) . . ?
O2 C206 C205 111.9(4) . . ?
O2 C207 C208 115.6(4) . . ?
C1 B3 C2 59.26(17) . . ?
C1 B3 B7 105.0(2) . . ?
C2 B3 B7 58.96(19) . . ?
C1 B3 B8 104.6(2) . . ?
C2 B3 B8 107.2(2) . . ?
B7 B3 B8 60.5(2) . . ?
C1 B3 B4 58.98(18) . . ?
C2 B3 B4 107.6(2) . . ?
B7 B3 B4 107.3(2) . . ?
B8 B3 B4 58.82(19) . . ?
C1 B4 B9 104.8(2) . . ?
C1 B4 B8 104.3(2) . . ?
B9 B4 B8 61.0(2) . . ?
C1 B4 B5 58.45(18) . . ?
B9 B4 B5 60.4(2) . . ?
B8 B4 B5 108.8(3) . . ?
C1 B4 B3 57.55(18) . . ?
B9 B4 B3 108.1(2) . . ?
B8 B4 B3 59.78(19) . . ?
B5 B4 B3 106.9(2) . . ?
C1 B5 B10 104.5(2) . . ?
C1 B5 B4 59.47(19) . . ?
B10 B5 B4 108.0(3) . . ?
C1 B5 B9 104.7(2) . . ?
B10 B5 B9 60.6(2) . . ?
B4 B5 B9 59.2(2) . . ?
C1 B5 B6 58.43(18) . . ?
B10 B5 B6 59.7(2) . . ?
B4 B5 B6 108.3(2) . . ?
B9 B5 B6 108.1(3) . . ?
C1 B6 C2 59.10(17) . . ?
C1 B6 B11 104.3(2) . . ?
C2 B6 B11 58.64(18) . . ?
C1 B6 B10 104.0(2) . . ?
C2 B6 B10 106.7(2) . . ?
B11 B6 B10 60.3(2) . . ?
C1 B6 B5 58.23(18) . . ?
C2 B6 B5 107.1(2) . . ?
B11 B6 B5 107.3(2) . . ?
B10 B6 B5 59.33(19) . . ?
C2 B7 B11 59.38(19) . . ?
C2 B7 B3 60.33(19) . . ?
B11 B7 B3 108.5(2) . . ?
C2 B7 B8 108.1(2) . . ?
B11 B7 B8 108.6(2) . . ?
B3 B7 B8 60.35(19) . . ?
C2 B7 B12 107.6(2) . . ?
B11 B7 B12 60.5(2) . . ?
B3 B7 B12 108.4(2) . . ?
B8 B7 B12 60.0(2) . . ?
B4 B8 B3 61.4(2) . . ?
B4 B8 B7 108.3(2) . . ?
B3 B8 B7 59.13(19) . . ?
B4 B8 B12 107.6(3) . . ?
B3 B8 B12 107.5(3) . . ?
B7 B8 B12 60.1(2) . . ?
B4 B8 B9 59.3(2) . . ?
B3 B8 B9 108.0(3) . . ?
B7 B8 B9 107.5(3) . . ?
B12 B8 B9 59.6(2) . . ?
B4 B9 B12 108.3(2) . . ?
B4 B9 B5 60.4(2) . . ?
B12 B9 B5 108.1(3) . . ?
B4 B9 B8 59.7(2) . . ?
B12 B9 B8 60.2(2) . . ?
B5 B9 B8 107.8(2) . . ?
B4 B9 B10 108.1(3) . . ?
B12 B9 B10 60.3(2) . . ?
B5 B9 B10 59.6(2) . . ?
B8 B9 B10 108.0(2) . . ?
B5 B10 B6 60.9(2) . . ?
B5 B10 B11 108.2(2) . . ?
B6 B10 B11 59.76(19) . . ?
B5 B10 B9 59.8(2) . . ?
B6 B10 B9 108.5(3) . . ?
B11 B10 B9 107.4(3) . . ?
B5 B10 B12 107.6(3) . . ?
B6 B10 B12 107.9(2) . . ?
B11 B10 B12 59.9(2) . . ?
B9 B10 B12 59.4(2) . . ?
C2 B11 B7 59.42(19) . . ?
C2 B11 B6 59.89(19) . . ?
B7 B11 B6 108.1(3) . . ?
C2 B11 B12 107.7(2) . . ?
B7 B11 B12 60.5(2) . . ?
B6 B11 B12 108.4(2) . . ?
C2 B11 B10 107.4(2) . . ?
B7 B11 B10 108.5(3) . . ?
B6 B11 B10 60.0(2) . . ?
B12 B11 B10 60.2(2) . . ?
B9 B12 B8 60.2(2) . . ?
B9 B12 B11 108.1(3) . . ?
B8 B12 B11 107.4(3) . . ?
B9 B12 B7 107.8(3) . . ?
B8 B12 B7 59.9(2) . . ?
B11 B12 B7 59.0(2) . . ?
B9 B12 B10 60.3(2) . . ?
B8 B12 B10 108.0(3) . . ?
B11 B12 B10 59.9(2) . . ?
B7 B12 B10 107.0(3) . . ?
C41 B13 C29 108.3(2) . . ?
C41 B13 C23 106.2(2) . . ?
C29 B13 C23 111.5(2) . . ?
C41 B13 C2 109.5(2) . . ?
C29 B13 C2 112.3(2) . . ?
C23 B13 C2 108.8(2) . . ?
C203 O1 C202 113.6(3) . . ?
C206 O2 C207 114.7(4) . . ?

loop_
_geom_bond_atom_site_label_1
_geom_bond_atom_site_label_2
_geom_bond_distance
_geom_bond_site_symmetry_2
_geom_bond_publ_flag
P1 C42 1.792(3) . ?
P1 C17 1.798(3) . ?
P1 C11 1.801(3) . ?
P1 C1 1.832(3) . ?
N1 C101 1.418(4) . ?
N1 C107 1.419(4) . ?
N1 C46 1.423(4) . ?
C1 B3 1.702(4) . ?
C1 C2 1.706(4) . ?
C1 B5 1.710(4) . ?
C1 B6 1.713(4) . ?
C1 B4 1.728(4) . ?
C2 B13 1.708(4) . ?
C2 B11 1.722(5) . ?
C2 B7 1.723(5) . ?
C2 B6 1.745(4) . ?
C2 B3 1.747(4) . ?
C11 C12 1.396(4) . ?
C11 C16 1.401(4) . ?
C12 C13 1.397(4) . ?
C13 C14 1.380(5) . ?
C14 C15 1.368(5) . ?
C15 C16 1.385(4) . ?
C17 C18 1.388(4) . ?
C17 C22 1.401(4) . ?
C18 C19 1.384(5) . ?
C19 C20 1.377(5) . ?
C20 C21 1.370(5) . ?
C21 C22 1.379(4) . ?
C23 C24 1.394(4) . ?
C23 C28 1.404(4) . ?
C23 B13 1.645(4) . ?
C24 C25 1.398(4) . ?
C25 C26 1.370(5) . ?
C26 C27 1.380(5) . ?
C27 C28 1.378(5) . ?
C29 C30 1.402(4) . ?
C29 C34 1.404(4) . ?
C29 B13 1.635(5) . ?
C30 C31 1.387(5) . ?
C31 C32 1.372(5) . ?
C32 C33 1.386(5) . ?
C33 C34 1.381(4) . ?
C41 C42 1.348(4) . ?
C41 B13 1.616(4) . ?
C42 C43 1.490(4) . ?
C43 C44 1.391(4) . ?
C43 C48 1.394(4) . ?
C44 C45 1.382(4) . ?
C45 C46 1.381(4) . ?
C46 C47 1.392(4) . ?
C47 C48 1.374(4) . ?
C101 C102 1.384(4) . ?
C101 C106 1.384(5) . ?
C102 C103 1.381(5) . ?
C103 C104 1.372(6) . ?
C104 C105 1.379(6) . ?
C105 C106 1.387(5) . ?
C107 C108 1.378(5) . ?
C107 C112 1.394(4) . ?
C108 C109 1.384(4) . ?
C109 C110 1.370(5) . ?
C110 C111 1.377(5) . ?
C111 C112 1.378(5) . ?
C201 C202 1.494(7) . ?
C202 O1 1.423(5) . ?
C203 O1 1.421(5) . ?
C203 C204 1.497(7) . ?
C205 C206 1.506(8) . ?
C206 O2 1.370(5) . ?
C207 O2 1.428(6) . ?
C207 C208 1.471(7) . ?
B3 B7 1.754(5) . ?
B3 B8 1.776(5) . ?
B3 B4 1.804(5) . ?
B4 B9 1.751(5) . ?
B4 B8 1.758(5) . ?
B4 B5 1.773(5) . ?
B5 B10 1.768(5) . ?
B5 B9 1.773(5) . ?
B5 B6 1.797(5) . ?
B6 B11 1.772(5) . ?
B6 B10 1.776(5) . ?
B7 B11 1.754(5) . ?
B7 B8 1.779(5) . ?
B7 B12 1.782(5) . ?
B8 B12 1.780(5) . ?
B8 B9 1.781(5) . ?
B9 B12 1.771(5) . ?
B9 B10 1.787(5) . ?
B10 B11 1.782(5) . ?
B10 B12 1.787(5) . ?
B11 B12 1.781(5) . ?
